data_7055305
loop_
_publ_author_name
'Ramalingam, Kuppukkannu'
'Rizzoli, Corrado'
'Sivagurunathan, Gurunathan Senthilkumar'

_publ_section_title
;
 Mono and trivalent thallium--sulfur interactions and their influence on
 the formation of nano thallium sulphide: single crystal X-ray structural
 and spectral studies on thallium(i)/(iii)--cyclohexylpiperazine
 dithiocarbamates
;
_journal_issue 3
_journal_name_full 'New J. Chem.'
_journal_page_first 2489
_journal_paper_doi 10.1039/C5NJ02980E
_journal_volume 40
_journal_year 2016
_chemical_formula_moiety 'C33 H57 N6 S6 Tl, C6 H6'
_chemical_formula_sum 'C39 H63 N6 S6 Tl'
_chemical_formula_weight 1012.68
_space_group_IT_number 2
_symmetry_cell_setting triclinic
_symmetry_space_group_name_Hall '-P 1'
_symmetry_space_group_name_H-M 'P -1'
_atom_sites_solution_hydrogens geom
_atom_sites_solution_primary direct
_atom_sites_solution_secondary difmap
_audit_update_record
;
2015-12-22 deposited with the CCDC.
2016-01-11 downloaded from the CCDC.
;
_cell_angle_alpha 77.688(4)
_cell_angle_beta 75.525(4)
_cell_angle_gamma 88.076(5)
_cell_formula_units_Z 2
_cell_length_a 10.218(3)
_cell_length_b 14.477(4)
_cell_length_c 16.718(4)
_cell_measurement_reflns_used 337
_cell_measurement_temperature 295(2)
_cell_measurement_theta_max 19.63
_cell_measurement_theta_min 8.41
_cell_volume 2338.9(11)
_computing_cell_refinement 'SAINT (Bruker, 2008)'
_computing_data_collection 'APEX2 (Bruker, 2008)'
_computing_data_reduction 'SAINT (Bruker, 2008)'
_computing_molecular_graphics 'ORTEP-3 for Windows (Farrugia, 2012)'
_computing_publication_material 'SHELX97-L (Sheldrick, 2008)'
_computing_structure_refinement 'SHELX97-L (Sheldrick, 2008)'
_computing_structure_solution 'SIR97 (Altomare et al., 1999)'
_diffrn_ambient_temperature 295(2)
_diffrn_measured_fraction_theta_full 0.999
_diffrn_measured_fraction_theta_max 0.999
_diffrn_measurement_device_type 'Bruker SMART 1000 CCD'
_diffrn_measurement_method '\w scans'
_diffrn_radiation_monochromator graphite
_diffrn_radiation_source 'fine-focus sealed tube'
_diffrn_radiation_type MoK\a
_diffrn_radiation_wavelength 0.71073
_diffrn_reflns_av_R_equivalents 0.0497
_diffrn_reflns_av_unetI/netI 0.0531
_diffrn_reflns_limit_h_max 12
_diffrn_reflns_limit_h_min -12
_diffrn_reflns_limit_k_max 17
_diffrn_reflns_limit_k_min -17
_diffrn_reflns_limit_l_max 20
_diffrn_reflns_limit_l_min -20
_diffrn_reflns_number 24418
_diffrn_reflns_theta_full 25.25
_diffrn_reflns_theta_max 25.25
_diffrn_reflns_theta_min 1.29
_exptl_absorpt_coefficient_mu 3.754
_exptl_absorpt_correction_T_max 0.502
_exptl_absorpt_correction_T_min 0.352
_exptl_absorpt_correction_type multi-scan
_exptl_absorpt_process_details 'SADABS (Bruker, 2008)'
_exptl_crystal_colour yellow
_exptl_crystal_density_diffrn 1.438
_exptl_crystal_density_method 'not measured'
_exptl_crystal_description block
_exptl_crystal_F_000 1032
_exptl_crystal_size_max 0.27
_exptl_crystal_size_mid 0.25
_exptl_crystal_size_min 0.19
_refine_diff_density_max 1.244
_refine_diff_density_min -0.383
_refine_diff_density_rms 0.089
_refine_ls_extinction_method none
_refine_ls_goodness_of_fit_ref 0.952
_refine_ls_hydrogen_treatment constr
_refine_ls_matrix_type full
_refine_ls_number_parameters 499
_refine_ls_number_reflns 8469
_refine_ls_number_restraints 324
_refine_ls_restrained_S_all 0.941
_refine_ls_R_factor_all 0.0784
_refine_ls_R_factor_gt 0.0449
_refine_ls_shift/su_max 0.001
_refine_ls_shift/su_mean 0.000
_refine_ls_structure_factor_coef Fsqd
_refine_ls_weighting_details 'calc w=1/[\s^2^(Fo^2^)+(0.0724P)^2^+0.0000P] where P=(Fo^2^+2Fc^2^)/3'
_refine_ls_weighting_scheme calc
_refine_ls_wR_factor_gt 0.1095
_refine_ls_wR_factor_ref 0.1269
_reflns_number_gt 5452
_reflns_number_total 8469
_reflns_threshold_expression I>2\s(I)
_cod_data_source_file c5nj02980e2.cif
_cod_data_source_block Tlchpzdtc3
_cod_depositor_comments
;
The following automatic conversions were performed:

'_symmetry_cell_setting' value 'Triclinic' changed to 'triclinic'
according to
/usr/data/users/saulius/crontab/automatic-downloads/rss-feeds/RSC/lib/dictionaries/cif_core.dic
dictionary named 'cif_core.dic' version 2.4.2 from 2011-04-26.

Automatic conversion script
Id: cif_fix_values 4268 2015-11-12 08:31:59Z antanas 

 Adding full bibliography for 7055304--7055305.cif.

The following automatic conversions were performed:

data name '_iucr_refine_instruction_details' was replaced with
'_iucr_refine_instructions_details' as specified in the replacement
file 'data/replacement-values/replacement_tags.lst'.

Automatic conversion script
Id: cif_correct_tags 9268 2022-04-12 08:56:07Z antanas 
;
_cod_database_code 7055305

loop_
_symmetry_equiv_pos_as_xyz
x,y,z
-x,-y,-z

loop_
_atom_site_label
_atom_site_type_symbol
_atom_site_fract_x
_atom_site_fract_y
_atom_site_fract_z
_atom_site_U_iso_or_equiv
_atom_site_adp_type
_atom_site_occupancy
_atom_site_symmetry_multiplicity
_atom_site_calc_flag
_atom_site_refinement_flags
_atom_site_disorder_assembly
_atom_site_disorder_group
Tl1 Tl 0.12679(3) 0.800803(18) 0.289226(16) 0.07986(14) Uani 1 1 d . . .
S1 S 0.3147(2) 0.92276(17) 0.27058(13) 0.1076(7) Uani 1 1 d . . .
S2 S 0.1077(2) 0.87453(14) 0.43261(12) 0.0941(6) Uani 1 1 d . . .
S3 S -0.1189(2) 0.82499(17) 0.28656(12) 0.1007(6) Uani 1 1 d . . .
S4 S 0.0885(2) 0.87801(16) 0.12604(12) 0.0968(6) Uani 1 1 d . . .
S5 S 0.2672(3) 0.66487(15) 0.22624(17) 0.1203(8) Uani 1 1 d . . .
S6 S 0.0746(3) 0.62770(15) 0.39224(15) 0.1333(10) Uani 1 1 d . . .
N1 N 0.3090(6) 0.9977(4) 0.4023(3) 0.0852(16) Uani 1 1 d . A .
N2 N 0.4244(6) 1.1449(4) 0.4566(3) 0.0838(15) Uani 1 1 d . . .
N3 N -0.1773(6) 0.8790(4) 0.1390(3) 0.0842(16) Uani 1 1 d . . .
N4 N -0.3781(6) 0.8583(4) 0.0519(4) 0.0839(16) Uani 1 1 d . . .
N5 N 0.2010(9) 0.4935(5) 0.3189(5) 0.117(2) Uani 1 1 d . B .
N6 N 0.1228(7) 0.3169(4) 0.2943(5) 0.107(2) Uani 1 1 d . . .
C1 C 0.2475(7) 0.9369(5) 0.3731(4) 0.0779(18) Uani 1 1 d . . .
C2 C 0.4395(8) 1.0447(7) 0.3560(5) 0.116(3) Uani 1 1 d . . .
H2A H 0.4531 1.0460 0.2962 0.139 Uiso 1 1 calc R A .
H2B H 0.5116 1.0084 0.3751 0.139 Uiso 1 1 calc R . .
C3 C 0.4474(8) 1.1439(6) 0.3682(5) 0.103(2) Uani 1 1 d . A .
H3A H 0.5359 1.1715 0.3381 0.123 Uiso 1 1 calc R . .
H3B H 0.3803 1.1819 0.3450 0.123 Uiso 1 1 calc R . .
C4 C 0.2868(8) 1.1093(6) 0.4961(5) 0.099(2) Uani 1 1 d . A .
H4A H 0.2248 1.1490 0.4692 0.119 Uiso 1 1 calc R . .
H4B H 0.2643 1.1127 0.5553 0.119 Uiso 1 1 calc R . .
C5 C 0.2698(8) 1.0092(6) 0.4889(4) 0.100(2) Uani 1 1 d . . .
H5A H 0.3242 0.9685 0.5213 0.120 Uiso 1 1 calc R A .
H5B H 0.1760 0.9893 0.5132 0.120 Uiso 1 1 calc R . .
C6A C 0.448(3) 1.246(2) 0.4771(18) 0.105(4) Uani 0.50 1 d PDU A 1
H6A H 0.3824 1.2960 0.4717 0.126 Uiso 0.50 1 calc PR A 1
C7A C 0.600(3) 1.2651(15) 0.4372(18) 0.136(6) Uani 0.50 1 d PDU A 1
H7A1 H 0.6210 1.2628 0.3778 0.163 Uiso 0.50 1 calc PR A 1
H7A2 H 0.6522 1.2173 0.4650 0.163 Uiso 0.50 1 calc PR A 1
C8A C 0.637(3) 1.3640(17) 0.4472(17) 0.166(7) Uani 0.50 1 d PDU A 1
H8A1 H 0.7309 1.3780 0.4180 0.200 Uiso 0.50 1 calc PR A 1
H8A2 H 0.5829 1.4103 0.4192 0.200 Uiso 0.50 1 calc PR A 1
C9A C 0.616(3) 1.3765(18) 0.5379(16) 0.157(5) Uani 0.50 1 d PDU A 1
H9A1 H 0.5863 1.4398 0.5428 0.189 Uiso 0.50 1 calc PR A 1
H9A2 H 0.6994 1.3654 0.5561 0.189 Uiso 0.50 1 calc PR A 1
C10A C 0.507(3) 1.3026(14) 0.5908(17) 0.155(6) Uani 0.50 1 d PDU A 1
H10A H 0.4210 1.3341 0.5977 0.186 Uiso 0.50 1 calc PR A 1
H10B H 0.5240 1.2838 0.6465 0.186 Uiso 0.50 1 calc PR A 1
C11A C 0.490(3) 1.2106(15) 0.5603(19) 0.134(5) Uani 0.50 1 d PDU A 1
H11A H 0.5739 1.1768 0.5510 0.160 Uiso 0.50 1 calc PR A 1
H11B H 0.4204 1.1693 0.6013 0.160 Uiso 0.50 1 calc PR A 1
C6B C 0.457(3) 1.231(2) 0.4704(17) 0.105(4) Uani 0.50 1 d PDU A 2
H6B H 0.3769 1.2655 0.4585 0.126 Uiso 0.50 1 calc PR A 2
C7B C 0.565(3) 1.3021(15) 0.4101(17) 0.136(6) Uani 0.50 1 d PDU A 2
H7B1 H 0.5446 1.3184 0.3551 0.163 Uiso 0.50 1 calc PR A 2
H7B2 H 0.6523 1.2724 0.4030 0.163 Uiso 0.50 1 calc PR A 2
C8B C 0.572(3) 1.3934(17) 0.4429(17) 0.166(7) Uani 0.50 1 d PDU A 2
H8B1 H 0.6476 1.4339 0.4079 0.200 Uiso 0.50 1 calc PR A 2
H8B2 H 0.4890 1.4285 0.4449 0.200 Uiso 0.50 1 calc PR A 2
C9B C 0.592(3) 1.3550(18) 0.5318(17) 0.157(5) Uani 0.50 1 d PDU A 2
H9B1 H 0.6381 1.3994 0.5518 0.189 Uiso 0.50 1 calc PR A 2
H9B2 H 0.6344 1.2940 0.5377 0.189 Uiso 0.50 1 calc PR A 2
C10B C 0.439(3) 1.3489(13) 0.5708(18) 0.155(6) Uani 0.50 1 d PDU A 2
H10C H 0.3872 1.3906 0.5370 0.186 Uiso 0.50 1 calc PR A 2
H10D H 0.4132 1.3560 0.6290 0.186 Uiso 0.50 1 calc PR A 2
C11B C 0.438(3) 1.2447(14) 0.5611(19) 0.134(5) Uani 0.50 1 d PDU A 2
H11C H 0.5090 1.2118 0.5839 0.160 Uiso 0.50 1 calc PR A 2
H11D H 0.3523 1.2149 0.5951 0.160 Uiso 0.50 1 calc PR A 2
C12 C -0.0785(7) 0.8623(4) 0.1786(4) 0.0772(18) Uani 1 1 d . . .
C13 C -0.3216(7) 0.8686(6) 0.1820(5) 0.094(2) Uani 1 1 d . . .
H13A H -0.3610 0.9307 0.1807 0.113 Uiso 1 1 calc R . .
H13B H -0.3322 0.8373 0.2407 0.113 Uiso 1 1 calc R . .
C14 C -0.3942(8) 0.8127(5) 0.1409(4) 0.088(2) Uani 1 1 d . . .
H14A H -0.3584 0.7494 0.1450 0.106 Uiso 1 1 calc R . .
H14B H -0.4894 0.8075 0.1698 0.106 Uiso 1 1 calc R . .
C15 C -0.2338(8) 0.8617(6) 0.0090(4) 0.094(2) Uani 1 1 d . . .
H15A H -0.2215 0.8909 -0.0503 0.113 Uiso 1 1 calc R . .
H15B H -0.2001 0.7979 0.0129 0.113 Uiso 1 1 calc R . .
C16 C -0.1547(8) 0.9176(6) 0.0487(5) 0.098(2) Uani 1 1 d . . .
H16A H -0.0591 0.9160 0.0218 0.118 Uiso 1 1 calc R . .
H16B H -0.1821 0.9830 0.0397 0.118 Uiso 1 1 calc R . .
C17 C -0.4686(9) 0.8175(6) 0.0123(6) 0.102(2) Uani 1 1 d . . .
H17 H -0.5568 0.8115 0.0533 0.122 Uiso 1 1 calc R . .
C18 C -0.4362(10) 0.7184(6) -0.0007(6) 0.111(3) Uani 1 1 d . . .
H18A H -0.4336 0.6776 0.0530 0.133 Uiso 1 1 calc R . .
H18B H -0.3474 0.7188 -0.0388 0.133 Uiso 1 1 calc R . .
C19 C -0.5407(14) 0.6781(8) -0.0372(9) 0.174(5) Uani 1 1 d . . .
H19A H -0.5099 0.6180 -0.0510 0.209 Uiso 1 1 calc R . .
H19B H -0.6261 0.6669 0.0052 0.209 Uiso 1 1 calc R . .
C20 C -0.5611(16) 0.7417(8) -0.1122(9) 0.187(6) Uani 1 1 d . . .
H20A H -0.6313 0.7158 -0.1312 0.224 Uiso 1 1 calc R . .
H20B H -0.4784 0.7471 -0.1568 0.224 Uiso 1 1 calc R . .
C21 C -0.6011(12) 0.8392(7) -0.0958(7) 0.147(4) Uani 1 1 d . . .
H21A H -0.6876 0.8352 -0.0546 0.176 Uiso 1 1 calc R . .
H21B H -0.6098 0.8811 -0.1478 0.176 Uiso 1 1 calc R . .
C22 C -0.4904(11) 0.8786(7) -0.0620(7) 0.135(3) Uani 1 1 d . . .
H22A H -0.4062 0.8873 -0.1056 0.162 Uiso 1 1 calc R . .
H22B H -0.5172 0.9400 -0.0496 0.162 Uiso 1 1 calc R . .
C23 C 0.1815(9) 0.5858(5) 0.3139(5) 0.099(2) Uani 1 1 d . . .
C24 C 0.1309(13) 0.4217(6) 0.3892(6) 0.147(4) Uani 1 1 d . . .
H24A H 0.0755 0.4512 0.4326 0.177 Uiso 1 1 calc R B .
H24B H 0.1960 0.3823 0.4134 0.177 Uiso 1 1 calc R . .
C25 C 0.0421(11) 0.3609(6) 0.3590(6) 0.135(4) Uani 1 1 d . B .
H25A H -0.0048 0.3126 0.4063 0.162 Uiso 1 1 calc R . .
H25B H -0.0252 0.4000 0.3369 0.162 Uiso 1 1 calc R . .
C26 C 0.1874(10) 0.3901(6) 0.2235(6) 0.119(3) Uani 1 1 d . B .
H26A H 0.1193 0.4285 0.2018 0.143 Uiso 1 1 calc R . .
H26B H 0.2409 0.3616 0.1787 0.143 Uiso 1 1 calc R . .
C27 C 0.2772(10) 0.4512(7) 0.2507(7) 0.135(3) Uani 1 1 d . . .
H27A H 0.3483 0.4132 0.2693 0.162 Uiso 1 1 calc R B .
H27B H 0.3192 0.5007 0.2030 0.162 Uiso 1 1 calc R . .
C28A C 0.0687(18) 0.2528(10) 0.2485(10) 0.087(3) Uani 0.50 1 d PDU B 1
H28A H 0.1431 0.2411 0.2021 0.105 Uiso 0.50 1 calc PR B 1
C29A C -0.0523(19) 0.2855(13) 0.2114(11) 0.110(5) Uani 0.50 1 d PDU B 1
H29A H -0.0276 0.3427 0.1680 0.132 Uiso 0.50 1 calc PR B 1
H29B H -0.1270 0.2997 0.2555 0.132 Uiso 0.50 1 calc PR B 1
C30A C -0.096(2) 0.2072(14) 0.1731(14) 0.140(5) Uani 0.50 1 d PDU B 1
H30A H -0.1742 0.2270 0.1515 0.168 Uiso 0.50 1 calc PR B 1
H30B H -0.0231 0.1961 0.1265 0.168 Uiso 0.50 1 calc PR B 1
C31A C -0.130(3) 0.1158(19) 0.2413(15) 0.135(6) Uani 0.50 1 d PDU B 1
H31A H -0.2063 0.1271 0.2857 0.162 Uiso 0.50 1 calc PR B 1
H31B H -0.1572 0.0672 0.2165 0.162 Uiso 0.50 1 calc PR B 1
C32A C -0.013(3) 0.0791(18) 0.2807(16) 0.122(7) Uani 0.50 1 d PDU B 1
H32A H 0.0605 0.0598 0.2387 0.146 Uiso 0.50 1 calc PR B 1
H32B H -0.0430 0.0249 0.3267 0.146 Uiso 0.50 1 calc PR B 1
C33A C 0.035(2) 0.1595(9) 0.3141(10) 0.104(4) Uani 0.50 1 d PDU B 1
H33A H -0.0349 0.1707 0.3620 0.124 Uiso 0.50 1 calc PR B 1
H33B H 0.1148 0.1393 0.3341 0.124 Uiso 0.50 1 calc PR B 1
C28B C 0.0314(17) 0.2375(12) 0.2980(10) 0.087(3) Uani 0.50 1 d PD B 2
H28B H -0.0022 0.2035 0.3567 0.105 Uiso 0.50 1 calc PR B 2
C29B C -0.0875(18) 0.2730(13) 0.2606(11) 0.110(5) Uani 0.50 1 d PD B 2
H29C H -0.0540 0.3135 0.2053 0.132 Uiso 0.50 1 calc PR B 2
H29D H -0.1455 0.3102 0.2966 0.132 Uiso 0.50 1 calc PR B 2
C30B C -0.170(2) 0.1897(15) 0.2526(15) 0.140(5) Uani 0.50 1 d PD B 2
H30C H -0.2126 0.1547 0.3090 0.168 Uiso 0.50 1 calc PR B 2
H30D H -0.2419 0.2153 0.2263 0.168 Uiso 0.50 1 calc PR B 2
C31B C -0.091(3) 0.120(2) 0.2020(17) 0.135(6) Uani 0.50 1 d PD B 2
H31C H -0.0598 0.1499 0.1426 0.162 Uiso 0.50 1 calc PR B 2
H31D H -0.1466 0.0650 0.2072 0.162 Uiso 0.50 1 calc PR B 2
C32B C 0.029(3) 0.0918(18) 0.2410(16) 0.122(7) Uani 0.50 1 d PD B 2
H32C H 0.0864 0.0509 0.2085 0.146 Uiso 0.50 1 calc PR B 2
H32D H -0.0052 0.0548 0.2978 0.146 Uiso 0.50 1 calc PR B 2
C33B C 0.1189(17) 0.1724(10) 0.2463(11) 0.104(4) Uani 0.50 1 d PD B 2
H33C H 0.1901 0.1466 0.2730 0.124 Uiso 0.50 1 calc PR B 2
H33D H 0.1606 0.2079 0.1899 0.124 Uiso 0.50 1 calc PR B 2
C34A C -0.307(3) 0.507(2) 0.1489(19) 0.212(11) Uani 0.50 1 d PGU C 1
H34A H -0.3726 0.4740 0.1358 0.254 Uiso 0.50 1 calc PR C 1
C35A C -0.195(3) 0.546(2) 0.0859(14) 0.207(9) Uani 0.50 1 d PGU C 1
H35A H -0.1855 0.5398 0.0306 0.248 Uiso 0.50 1 calc PR C 1
C36A C -0.096(3) 0.595(2) 0.1056(19) 0.225(12) Uani 0.50 1 d PGU C 1
H36A H -0.0211 0.6212 0.0634 0.269 Uiso 0.50 1 calc PR C 1
C37A C -0.110(3) 0.604(2) 0.188(2) 0.196(10) Uani 0.50 1 d PGU C 1
H37A H -0.0438 0.6368 0.2015 0.235 Uiso 0.50 1 calc PR C 1
C38A C -0.222(4) 0.565(2) 0.2513(16) 0.228(12) Uani 0.50 1 d PGU C 1
H38A H -0.2309 0.5709 0.3067 0.274 Uiso 0.50 1 calc PR C 1
C39A C -0.320(3) 0.516(2) 0.2317(17) 0.206(10) Uani 0.50 1 d PGU C 1
H39A H -0.3953 0.4895 0.2738 0.248 Uiso 0.50 1 calc PR C 1
C34B C -0.254(3) 0.533(2) 0.1663(19) 0.212(11) Uani 0.50 1 d PGU D 2
H34B H -0.3353 0.5027 0.1983 0.254 Uiso 0.50 1 calc PR D 2
C35B C -0.217(3) 0.540(2) 0.0794(19) 0.207(9) Uani 0.50 1 d PGU D 2
H35B H -0.2728 0.5140 0.0532 0.248 Uiso 0.50 1 calc PR D 2
C36B C -0.096(3) 0.585(2) 0.0316(15) 0.225(12) Uani 0.50 1 d PGU D 2
H36B H -0.0712 0.5899 -0.0266 0.269 Uiso 0.50 1 calc PR D 2
C37B C -0.013(3) 0.624(2) 0.0707(19) 0.196(10) Uani 0.50 1 d PGU D 2
H37B H 0.0679 0.6544 0.0387 0.235 Uiso 0.50 1 calc PR D 2
C38B C -0.050(3) 0.617(2) 0.158(2) 0.228(12) Uani 0.50 1 d PGU D 2
H38B H 0.0054 0.6431 0.1838 0.274 Uiso 0.50 1 calc PR D 2
C39B C -0.171(3) 0.572(3) 0.2055(15) 0.206(10) Uani 0.50 1 d PGU D 2
H39B H -0.1962 0.5672 0.2636 0.248 Uiso 0.50 1 calc PR D 2

loop_
_atom_site_aniso_label
_atom_site_aniso_U_11
_atom_site_aniso_U_22
_atom_site_aniso_U_33
_atom_site_aniso_U_23
_atom_site_aniso_U_13
_atom_site_aniso_U_12
Tl1 0.0815(2) 0.07740(19) 0.0865(2) -0.02089(13) -0.02681(14) -0.01187(14)
S1 0.0853(13) 0.1373(17) 0.1141(15) -0.0738(13) -0.0069(11) -0.0232(12)
S2 0.1002(14) 0.0959(13) 0.0916(12) -0.0271(10) -0.0245(10) -0.0232(11)
S3 0.0899(13) 0.1400(17) 0.0780(11) -0.0290(11) -0.0246(10) -0.0114(12)
S4 0.0825(13) 0.1165(15) 0.0900(12) -0.0092(11) -0.0273(10) -0.0142(11)
S5 0.1106(17) 0.0769(12) 0.159(2) -0.0110(13) -0.0176(14) -0.0165(12)
S6 0.214(3) 0.0786(13) 0.1062(15) -0.0207(11) -0.0355(17) -0.0080(16)
N1 0.075(4) 0.100(4) 0.090(4) -0.039(3) -0.020(3) -0.010(3)
N2 0.077(4) 0.098(4) 0.087(4) -0.040(3) -0.023(3) -0.006(3)
N3 0.082(4) 0.095(4) 0.079(4) -0.016(3) -0.028(3) -0.008(3)
N4 0.077(4) 0.087(4) 0.099(4) -0.028(3) -0.034(3) 0.003(3)
N5 0.163(7) 0.070(4) 0.121(5) -0.021(4) -0.035(5) -0.018(4)
N6 0.115(6) 0.066(4) 0.143(6) -0.026(4) -0.037(5) 0.010(4)
C1 0.077(4) 0.078(4) 0.092(4) -0.033(4) -0.036(4) 0.012(4)
C2 0.075(5) 0.163(8) 0.122(6) -0.081(6) 0.005(4) -0.038(5)
C3 0.085(5) 0.129(6) 0.098(5) -0.041(5) -0.011(4) -0.034(5)
C4 0.096(6) 0.120(6) 0.088(5) -0.048(4) -0.006(4) -0.023(5)
C5 0.100(6) 0.127(6) 0.078(4) -0.037(4) -0.013(4) -0.031(5)
C6A 0.100(6) 0.107(8) 0.132(7) -0.066(6) -0.036(5) -0.017(5)
C7A 0.132(11) 0.124(12) 0.165(12) -0.056(9) -0.036(9) -0.024(9)
C8A 0.181(16) 0.120(12) 0.206(11) -0.067(9) -0.030(12) -0.038(11)
C9A 0.208(12) 0.113(10) 0.197(10) -0.085(9) -0.082(10) -0.059(9)
C10A 0.193(15) 0.111(12) 0.164(11) -0.070(9) -0.009(10) -0.044(10)
C11A 0.154(13) 0.124(11) 0.133(7) -0.062(9) -0.020(10) -0.034(9)
C6B 0.100(6) 0.107(8) 0.132(7) -0.066(6) -0.036(5) -0.017(5)
C7B 0.132(11) 0.124(12) 0.165(12) -0.056(9) -0.036(9) -0.024(9)
C8B 0.181(16) 0.120(12) 0.206(11) -0.067(9) -0.030(12) -0.038(11)
C9B 0.208(12) 0.113(10) 0.197(10) -0.085(9) -0.082(10) -0.059(9)
C10B 0.193(15) 0.111(12) 0.164(11) -0.070(9) -0.009(10) -0.044(10)
C11B 0.154(13) 0.124(11) 0.133(7) -0.062(9) -0.020(10) -0.034(9)
C12 0.087(5) 0.062(4) 0.088(4) -0.018(3) -0.029(4) -0.011(3)
C13 0.071(5) 0.121(6) 0.092(5) -0.031(4) -0.015(4) -0.006(4)
C14 0.081(5) 0.092(5) 0.094(5) -0.019(4) -0.023(4) -0.007(4)
C15 0.090(6) 0.113(6) 0.082(5) -0.017(4) -0.029(4) -0.001(5)
C16 0.086(5) 0.107(6) 0.093(5) 0.009(4) -0.030(4) -0.020(4)
C17 0.104(6) 0.097(5) 0.122(6) -0.033(5) -0.055(5) 0.009(5)
C18 0.127(7) 0.097(6) 0.133(7) -0.038(5) -0.065(6) 0.014(5)
C19 0.218(13) 0.117(8) 0.251(14) -0.067(9) -0.154(12) 0.013(8)
C20 0.276(17) 0.133(9) 0.227(13) -0.066(9) -0.179(13) 0.023(10)
C21 0.171(10) 0.137(8) 0.185(10) -0.059(8) -0.125(9) 0.033(8)
C22 0.160(9) 0.111(7) 0.162(9) -0.032(6) -0.089(7) 0.009(6)
C23 0.126(7) 0.074(5) 0.114(6) -0.016(4) -0.060(5) -0.016(4)
C24 0.244(13) 0.063(5) 0.124(7) -0.011(5) -0.028(7) -0.021(6)
C25 0.144(9) 0.080(5) 0.151(8) -0.009(6) 0.006(7) -0.018(6)
C26 0.128(8) 0.092(6) 0.147(8) -0.047(6) -0.033(6) 0.017(6)
C27 0.119(8) 0.096(6) 0.174(9) -0.029(6) -0.007(7) -0.006(6)
C28A 0.098(10) 0.081(7) 0.088(10) -0.026(9) -0.024(9) 0.004(7)
C29A 0.117(11) 0.104(8) 0.111(13) -0.010(10) -0.043(11) 0.024(7)
C30A 0.132(13) 0.152(12) 0.166(13) -0.063(12) -0.067(11) -0.003(11)
C31A 0.134(18) 0.121(8) 0.17(2) -0.058(13) -0.052(15) -0.011(10)
C32A 0.171(18) 0.080(8) 0.135(18) -0.020(12) -0.078(15) 0.001(8)
C33A 0.136(12) 0.070(6) 0.118(9) -0.023(7) -0.053(7) 0.005(7)
C28B 0.098(10) 0.081(7) 0.088(10) -0.026(9) -0.024(9) 0.004(7)
C29B 0.117(11) 0.104(8) 0.111(13) -0.010(10) -0.043(11) 0.024(7)
C30B 0.132(13) 0.152(12) 0.166(13) -0.063(12) -0.067(11) -0.003(11)
C31B 0.134(18) 0.121(8) 0.17(2) -0.058(13) -0.052(15) -0.011(10)
C32B 0.171(18) 0.080(8) 0.135(18) -0.020(12) -0.078(15) 0.001(8)
C33B 0.136(12) 0.070(6) 0.118(9) -0.023(7) -0.053(7) 0.005(7)
C34A 0.24(3) 0.162(17) 0.29(2) -0.08(2) -0.16(2) 0.063(17)
C35A 0.26(2) 0.160(15) 0.28(2) -0.111(16) -0.181(18) 0.084(14)
C36A 0.28(3) 0.149(18) 0.31(3) -0.120(19) -0.16(2) 0.136(18)
C37A 0.25(2) 0.128(13) 0.31(2) -0.120(16) -0.19(2) 0.101(15)
C38A 0.26(3) 0.155(16) 0.31(3) -0.094(19) -0.13(2) 0.088(18)
C39A 0.26(3) 0.168(17) 0.24(2) -0.093(19) -0.12(2) 0.061(16)
C34B 0.24(3) 0.162(17) 0.29(2) -0.08(2) -0.16(2) 0.063(17)
C35B 0.26(2) 0.160(15) 0.28(2) -0.111(16) -0.181(18) 0.084(14)
C36B 0.28(3) 0.149(18) 0.31(3) -0.120(19) -0.16(2) 0.136(18)
C37B 0.25(2) 0.128(13) 0.31(2) -0.120(16) -0.19(2) 0.101(15)
C38B 0.26(3) 0.155(16) 0.31(3) -0.094(19) -0.13(2) 0.088(18)
C39B 0.26(3) 0.168(17) 0.24(2) -0.093(19) -0.12(2) 0.061(16)

loop_
_atom_type_symbol
_atom_type_description
_atom_type_scat_dispersion_real
_atom_type_scat_dispersion_imag
_atom_type_scat_source
Tl Tl -2.8358 9.6688 'International Tables Vol C Tables 4.2.6.8 and 6.1.1.4'
S S 0.1246 0.1234 'International Tables Vol C Tables 4.2.6.8 and 6.1.1.4'
N N 0.0061 0.0033 'International Tables Vol C Tables 4.2.6.8 and 6.1.1.4'
C C 0.0033 0.0016 'International Tables Vol C Tables 4.2.6.8 and 6.1.1.4'
H H 0.0000 0.0000 'International Tables Vol C Tables 4.2.6.8 and 6.1.1.4'

loop_
_geom_angle_atom_site_label_1
_geom_angle_atom_site_label_2
_geom_angle_atom_site_label_3
_geom_angle
S3 Tl1 S1 129.99(8)
S3 Tl1 S5 121.29(8)
S1 Tl1 S5 101.19(7)
S3 Tl1 S6 92.78(9)
S1 Tl1 S6 130.32(9)
S5 Tl1 S6 66.37(8)
S3 Tl1 S2 95.44(6)
S1 Tl1 S2 66.82(6)
S5 Tl1 S2 134.66(8)
S6 Tl1 S2 88.01(7)
S3 Tl1 S4 66.21(6)
S1 Tl1 S4 92.04(7)
S5 Tl1 S4 88.39(8)
S6 Tl1 S4 132.78(7)
S2 Tl1 S4 133.50(7)
C1 S1 Tl1 89.9(2)
C1 S2 Tl1 83.7(2)
C12 S3 Tl1 92.4(3)
C12 S4 Tl1 82.6(2)
C23 S5 Tl1 88.1(3)
C23 S6 Tl1 86.5(3)
C1 N1 C5 123.3(6)
C1 N1 C2 123.4(6)
C5 N1 C2 112.1(5)
C6B N2 C3 112.8(12)
C6B N2 C4 116.5(13)
C3 N2 C4 106.2(5)
C6B N2 C6A 5(2)
C3 N2 C6A 115.3(11)
C4 N2 C6A 111.3(10)
C12 N3 C16 123.6(6)
C12 N3 C13 124.0(6)
C16 N3 C13 112.2(6)
C14 N4 C15 108.5(5)
C14 N4 C17 112.7(6)
C15 N4 C17 116.0(6)
C23 N5 C24 123.4(8)
C23 N5 C27 125.2(8)
C24 N5 C27 110.7(7)
C25 N6 C26 108.5(6)
C25 N6 C28B 101.0(8)
C26 N6 C28B 129.9(9)
C25 N6 C28A 125.3(10)
C26 N6 C28A 100.1(8)
C28B N6 C28A 31.1(6)
N1 C1 S2 122.1(5)
N1 C1 S1 118.3(5)
S2 C1 S1 119.6(4)
N1 C2 C3 112.3(6)
N1 C2 H2A 109.1
C3 C2 H2A 109.1
N1 C2 H2B 109.1
C3 C2 H2B 109.1
H2A C2 H2B 107.9
N2 C3 C2 110.7(7)
N2 C3 H3A 109.5
C2 C3 H3A 109.5
N2 C3 H3B 109.5
C2 C3 H3B 109.5
H3A C3 H3B 108.1
N2 C4 C5 111.7(6)
N2 C4 H4A 109.3
C5 C4 H4A 109.3
N2 C4 H4B 109.3
C5 C4 H4B 109.3
H4A C4 H4B 107.9
N1 C5 C4 112.4(6)
N1 C5 H5A 109.1
C4 C5 H5A 109.1
N1 C5 H5B 109.1
C4 C5 H5B 109.1
H5A C5 H5B 107.9
C11A C6A C7A 85(2)
C11A C6A N2 98.8(19)
C7A C6A N2 102.7(19)
C11A C6A H6A 120.9
C7A C6A H6A 120.9
N2 C6A H6A 120.9
C6A C7A C8A 109(2)
C6A C7A H7A1 109.9
C8A C7A H7A1 109.9
C6A C7A H7A2 109.9
C8A C7A H7A2 109.9
H7A1 C7A H7A2 108.3
C9A C8A C7A 116(2)
C9A C8A H8A1 108.3
C7A C8A H8A1 108.3
C9A C8A H8A2 108.3
C7A C8A H8A2 108.3
H8A1 C8A H8A2 107.4
C8A C9A C10A 104.9(19)
C8A C9A H9A1 110.8
C10A C9A H9A1 110.8
C8A C9A H9A2 110.8
C10A C9A H9A2 110.8
H9A1 C9A H9A2 108.8
C9A C10A C11A 120(2)
C9A C10A H10A 107.3
C11A C10A H10A 107.3
C9A C10A H10B 107.3
C11A C10A H10B 107.3
H10A C10A H10B 106.9
C6A C11A C10A 104(2)
C6A C11A H11A 110.9
C10A C11A H11A 110.9
C6A C11A H11B 110.9
C10A C11A H11B 110.9
H11A C11A H11B 108.9
N2 C6B C11B 119.6(19)
N2 C6B C7B 125(2)
C11B C6B C7B 110(3)
N2 C6B H6B 97.7
C11B C6B H6B 97.7
C7B C6B H6B 97.7
C6B C7B C8B 112(2)
C6B C7B H7B1 109.1
C8B C7B H7B1 109.1
C6B C7B H7B2 109.1
C8B C7B H7B2 109.1
H7B1 C7B H7B2 107.9
C9B C8B C7B 102.5(19)
C9B C8B H8B1 111.3
C7B C8B H8B1 111.3
C9B C8B H8B2 111.3
C7B C8B H8B2 111.3
H8B1 C8B H8B2 109.2
C8B C9B C10B 92(2)
C8B C9B H9B1 113.3
C10B C9B H9B1 113.3
C8B C9B H9B2 113.3
C10B C9B H9B2 113.3
H9B1 C9B H9B2 110.6
C9B C10B C11B 89.5(16)
C9B C10B H10C 113.7
C11B C10B H10C 113.7
C9B C10B H10D 113.7
C11B C10B H10D 113.7
H10C C10B H10D 111.0
C6B C11B C10B 115(2)
C6B C11B H11C 108.5
C10B C11B H11C 108.5
C6B C11B H11D 108.5
C10B C11B H11D 108.5
H11C C11B H11D 107.5
N3 C12 S4 122.4(5)
N3 C12 S3 119.1(5)
S4 C12 S3 118.5(4)
N3 C13 C14 111.0(6)
N3 C13 H13A 109.4
C14 C13 H13A 109.4
N3 C13 H13B 109.4
C14 C13 H13B 109.4
H13A C13 H13B 108.0
N4 C14 C13 110.2(6)
N4 C14 H14A 109.6
C13 C14 H14A 109.6
N4 C14 H14B 109.6
C13 C14 H14B 109.6
H14A C14 H14B 108.1
N4 C15 C16 110.5(6)
N4 C15 H15A 109.5
C16 C15 H15A 109.5
N4 C15 H15B 109.5
C16 C15 H15B 109.5
H15A C15 H15B 108.1
N3 C16 C15 111.0(6)
N3 C16 H16A 109.4
C15 C16 H16A 109.4
N3 C16 H16B 109.4
C15 C16 H16B 109.4
H16A C16 H16B 108.0
C22 C17 N4 113.6(7)
C22 C17 C18 112.0(7)
N4 C17 C18 115.4(7)
C22 C17 H17 104.9
N4 C17 H17 104.9
C18 C17 H17 104.9
C17 C18 C19 112.3(8)
C17 C18 H18A 109.1
C19 C18 H18A 109.1
C17 C18 H18B 109.1
C19 C18 H18B 109.1
H18A C18 H18B 107.9
C20 C19 C18 111.7(10)
C20 C19 H19A 109.3
C18 C19 H19A 109.3
C20 C19 H19B 109.3
C18 C19 H19B 109.3
H19A C19 H19B 107.9
C19 C20 C21 111.7(10)
C19 C20 H20A 109.3
C21 C20 H20A 109.3
C19 C20 H20B 109.3
C21 C20 H20B 109.3
H20A C20 H20B 107.9
C20 C21 C22 108.9(9)
C20 C21 H21A 109.9
C22 C21 H21A 109.9
C20 C21 H21B 109.9
C22 C21 H21B 109.9
H21A C21 H21B 108.3
C17 C22 C21 112.4(9)
C17 C22 H22A 109.1
C21 C22 H22A 109.1
C17 C22 H22B 109.1
C21 C22 H22B 109.1
H22A C22 H22B 107.8
N5 C23 S6 121.8(7)
N5 C23 S5 119.5(7)
S6 C23 S5 118.7(5)
N5 C24 C25 109.7(8)
N5 C24 H24A 109.7
C25 C24 H24A 109.7
N5 C24 H24B 109.7
C25 C24 H24B 109.7
H24A C24 H24B 108.2
N6 C25 C24 110.5(8)
N6 C25 H25A 109.6
C24 C25 H25A 109.6
N6 C25 H25B 109.6
C24 C25 H25B 109.6
H25A C25 H25B 108.1
N6 C26 C27 109.9(8)
N6 C26 H26A 109.7
C27 C26 H26A 109.7
N6 C26 H26B 109.7
C27 C26 H26B 109.7
H26A C26 H26B 108.2
N5 C27 C26 111.2(8)
N5 C27 H27A 109.4
C26 C27 H27A 109.4
N5 C27 H27B 109.4
C26 C27 H27B 109.4
H27A C27 H27B 108.0
N6 C28A C29A 118.6(12)
N6 C28A C33A 103.8(11)
C29A C28A C33A 110.9(14)
N6 C28A H28A 107.7
C29A C28A H28A 107.7
C33A C28A H28A 107.7
C28A C29A C30A 109.8(16)
C28A C29A H29A 109.7
C30A C29A H29A 109.7
C28A C29A H29B 109.7
C30A C29A H29B 109.7
H29A C29A H29B 108.2
C31A C30A C29A 110(2)
C31A C30A H30A 109.8
C29A C30A H30A 109.8
C31A C30A H30B 109.8
C29A C30A H30B 109.8
H30A C30A H30B 108.2
C32A C31A C30A 114(2)
C32A C31A H31A 108.7
C30A C31A H31A 108.7
C32A C31A H31B 108.7
C30A C31A H31B 108.7
H31A C31A H31B 107.6
C31A C32A C33A 108(3)
C31A C32A H32A 110.1
C33A C32A H32A 110.1
C31A C32A H32B 110.1
C33A C32A H32B 110.1
H32A C32A H32B 108.5
C28A C33A C32A 114.2(16)
C28A C33A H33A 108.7
C32A C33A H33A 108.7
C28A C33A H33B 108.7
C32A C33A H33B 108.7
H33A C33A H33B 107.6
N6 C28B C29B 111.3(13)
N6 C28B C33B 105.4(12)
C29B C28B C33B 110.7(14)
N6 C28B H28B 109.8
C29B C28B H28B 109.8
C33B C28B H28B 109.8
C28B C29B C30B 111.0(16)
C28B C29B H29C 109.4
C30B C29B H29C 109.4
C28B C29B H29D 109.4
C30B C29B H29D 109.4
H29C C29B H29D 108.0
C31B C30B C29B 116(2)
C31B C30B H30C 108.3
C29B C30B H30C 108.3
C31B C30B H30D 108.3
C29B C30B H30D 108.3
H30C C30B H30D 107.4
C30B C31B C32B 105(3)
C30B C31B H31C 110.8
C32B C31B H31C 110.8
C30B C31B H31D 110.8
C32B C31B H31D 110.8
H31C C31B H31D 108.8
C31B C32B C33B 117(3)
C31B C32B H32C 108.0
C33B C32B H32C 108.0
C31B C32B H32D 108.0
C33B C32B H32D 108.0
H32C C32B H32D 107.3
C28B C33B C32B 108.9(18)
C28B C33B H33C 109.9
C32B C33B H33C 109.9
C28B C33B H33D 109.9
C32B C33B H33D 109.9
H33C C33B H33D 108.3
C35A C34A C39A 120.0
C35A C34A H34A 120.0
C39A C34A H34A 120.0
C36A C35A C34A 120.0
C36A C35A H35A 120.0
C34A C35A H35A 120.0
C35A C36A C37A 120.0
C35A C36A H36A 120.0
C37A C36A H36A 120.0
C36A C37A C38A 120.0
C36A C37A H37A 120.0
C38A C37A H37A 120.0
C39A C38A C37A 120.0
C39A C38A H38A 120.0
C37A C38A H38A 120.0
C38A C39A C34A 120.0
C38A C39A H39A 120.0
C34A C39A H39A 120.0
C35B C34B C39B 120.0
C35B C34B H34B 120.0
C39B C34B H34B 120.0
C34B C35B C36B 120.0
C34B C35B H35B 120.0
C36B C35B H35B 120.0
C37B C36B C35B 120.0
C37B C36B H36B 120.0
C35B C36B H36B 120.0
C36B C37B C38B 120.0
C36B C37B H37B 120.0
C38B C37B H37B 120.0
C37B C38B C39B 120.0
C37B C38B H38B 120.0
C39B C38B H38B 120.0
C38B C39B C34B 120.0
C38B C39B H39B 120.0
C34B C39B H39B 120.0

loop_
_geom_bond_atom_site_label_1
_geom_bond_atom_site_label_2
_geom_bond_distance
Tl1 S3 2.534(2)
Tl1 S1 2.568(2)
Tl1 S5 2.642(2)
Tl1 S6 2.706(2)
Tl1 S2 2.7869(19)
Tl1 S4 2.837(2)
S1 C1 1.733(6)
S2 C1 1.685(7)
S3 C12 1.716(7)
S4 C12 1.710(7)
S5 C23 1.713(8)
S6 C23 1.689(9)
N1 C1 1.335(8)
N1 C5 1.447(8)
N1 C2 1.470(9)
N2 C6B 1.38(3)
N2 C3 1.440(8)
N2 C4 1.455(9)
N2 C6A 1.60(4)
N3 C12 1.329(8)
N3 C16 1.456(8)
N3 C13 1.467(9)
N4 C14 1.464(9)
N4 C15 1.467(9)
N4 C17 1.467(9)
N5 C23 1.333(10)
N5 C24 1.443(11)
N5 C27 1.450(11)
N6 C25 1.439(10)
N6 C26 1.442(10)
N6 C28B 1.487(19)
N6 C28A 1.518(18)
C2 C3 1.501(11)
C2 H2A 0.9700
C2 H2B 0.9700
C3 H3A 0.9700
C3 H3B 0.9700
C4 C5 1.499(10)
C4 H4A 0.9700
C4 H4B 0.9700
C5 H5A 0.9700
C5 H5B 0.9700
C6A C11A 1.535(10)
C6A C7A 1.539(10)
C6A H6A 0.9800
C7A C8A 1.546(10)
C7A H7A1 0.9700
C7A H7A2 0.9700
C8A C9A 1.527(10)
C8A H8A1 0.9700
C8A H8A2 0.9700
C9A C10A 1.533(10)
C9A H9A1 0.9700
C9A H9A2 0.9700
C10A C11A 1.554(10)
C10A H10A 0.9700
C10A H10B 0.9700
C11A H11A 0.9700
C11A H11B 0.9700
C6B C11B 1.534(10)
C6B C7B 1.537(10)
C6B H6B 0.9800
C7B C8B 1.546(10)
C7B H7B1 0.9700
C7B H7B2 0.9700
C8B C9B 1.532(10)
C8B H8B1 0.9700
C8B H8B2 0.9700
C9B C10B 1.533(10)
C9B H9B1 0.9700
C9B H9B2 0.9700
C10B C11B 1.552(10)
C10B H10C 0.9700
C10B H10D 0.9700
C11B H11C 0.9700
C11B H11D 0.9700
C13 C14 1.487(10)
C13 H13A 0.9700
C13 H13B 0.9700
C14 H14A 0.9700
C14 H14B 0.9700
C15 C16 1.514(10)
C15 H15A 0.9700
C15 H15B 0.9700
C16 H16A 0.9700
C16 H16B 0.9700
C17 C22 1.425(11)
C17 C18 1.509(11)
C17 H17 0.9800
C18 C19 1.540(12)
C18 H18A 0.9700
C18 H18B 0.9700
C19 C20 1.445(15)
C19 H19A 0.9700
C19 H19B 0.9700
C20 C21 1.517(14)
C20 H20A 0.9700
C20 H20B 0.9700
C21 C22 1.558(12)
C21 H21A 0.9700
C21 H21B 0.9700
C22 H22A 0.9700
C22 H22B 0.9700
C24 C25 1.524(14)
C24 H24A 0.9700
C24 H24B 0.9700
C25 H25A 0.9700
C25 H25B 0.9700
C26 C27 1.505(13)
C26 H26A 0.9700
C26 H26B 0.9700
C27 H27A 0.9700
C27 H27B 0.9700
C28A C29A 1.534(9)
C28A C33A 1.535(9)
C28A H28A 0.9800
C29A C30A 1.541(10)
C29A H29A 0.9700
C29A H29B 0.9700
C30A C31A 1.537(10)
C30A H30A 0.9700
C30A H30B 0.9700
C31A C32A 1.533(10)
C31A H31A 0.9700
C31A H31B 0.9700
C32A C33A 1.535(10)
C32A H32A 0.9700
C32A H32B 0.9700
C33A H33A 0.9700
C33A H33B 0.9700
C28B C29B 1.526(9)
C28B C33B 1.529(9)
C28B H28B 0.9800
C29B C30B 1.543(10)
C29B H29C 0.9700
C29B H29D 0.9700
C30B C31B 1.536(10)
C30B H30C 0.9700
C30B H30D 0.9700
C31B C32B 1.536(10)
C31B H31C 0.9700
C31B H31D 0.9700
C32B C33B 1.536(10)
C32B H32C 0.9700
C32B H32D 0.9700
C33B H33C 0.9700
C33B H33D 0.9700
C34A C35A 1.3900
C34A C39A 1.3900
C34A H34A 0.9300
C35A C36A 1.3900
C35A H35A 0.9300
C36A C37A 1.3900
C36A H36A 0.9300
C37A C38A 1.3900
C37A H37A 0.9300
C38A C39A 1.3900
C38A H38A 0.9300
C39A H39A 0.9300
C34B C35B 1.3900
C34B C39B 1.3900
C34B H34B 0.9300
C35B C36B 1.3900
C35B H35B 0.9300
C36B C37B 1.3900
C36B H36B 0.9300
C37B C38B 1.3900
C37B H37B 0.9300
C38B C39B 1.3900
C38B H38B 0.9300
C39B H39B 0.9300
